data_2211197
loop_
_publ_author_name
'Choi, Hong Dae'
'Seo, Pil Ja'
'Kang, Byoung Won'
'Son, Byeng Wha'
'Lee, Uk'

_publ_section_title
;
 3-Methylsulfanyl-2,5-diphenyl-1-benzofuran
;
_journal_coeditor_code SJ2122
_journal_issue 11
_journal_name_full 'Acta Crystallographica Section E'
_journal_page_first o4796
_journal_page_last o4797
_journal_paper_doi 10.1107/S1600536806039596
_journal_volume 62
_journal_year 2006
_chemical_formula_iupac 'C21 H16 O S'
_chemical_formula_moiety 'C21 H16 O S'
_chemical_formula_sum 'C21 H16 O S'
_chemical_formula_weight 316.40
_chemical_name_systematic
;
3-Methylsulfanyl-2,5-diphenyl-1-benzofuran
;
_space_group_IT_number 2
_symmetry_cell_setting triclinic
_symmetry_space_group_name_Hall '-P 1'
_symmetry_space_group_name_H-M 'P -1'
_atom_sites_solution_hydrogens geom
_atom_sites_solution_primary direct
_atom_sites_solution_secondary difmap
_cell_angle_alpha 112.6900(10)
_cell_angle_beta 94.2960(10)
_cell_angle_gamma 114.7640(10)
_cell_formula_units_Z 2
_cell_length_a 9.2050(6)
_cell_length_b 9.4362(6)
_cell_length_c 11.5415(7)
_cell_measurement_reflns_used 4323
_cell_measurement_temperature 120(2)
_cell_measurement_theta_max 28.26
_cell_measurement_theta_min 2.50
_cell_volume 805.70(9)
_computing_cell_refinement SMART
_computing_data_collection 'SMART (Bruker, 1997)'
_computing_data_reduction 'SAINT (Bruker, 1997)'
_computing_molecular_graphics 'ORTEP-3 (Farrugia, 1997) and DIAMOND (Brandenburg, 1998)'
_computing_publication_material SHELXL97
_computing_structure_refinement 'SHELXL97 (Sheldrick, 1997)'
_computing_structure_solution 'SHELXS97 (Sheldrick, 1997)'
_diffrn_ambient_temperature 293(2)
_diffrn_detector_area_resol_mean 10.00
_diffrn_measured_fraction_theta_full 0.981
_diffrn_measured_fraction_theta_max 0.981
_diffrn_measurement_device_type 'Bruker SMART CCD'
_diffrn_measurement_method '\f and \w'
_diffrn_radiation_monochromator graphite
_diffrn_radiation_source 'fine-focus sealed tube'
_diffrn_radiation_type MoK\a
_diffrn_radiation_wavelength 0.71073
_diffrn_reflns_av_R_equivalents 0.0575
_diffrn_reflns_av_sigmaI/netI 0.0523
_diffrn_reflns_limit_h_max 11
_diffrn_reflns_limit_h_min -11
_diffrn_reflns_limit_k_max 11
_diffrn_reflns_limit_k_min -12
_diffrn_reflns_limit_l_max 14
_diffrn_reflns_limit_l_min -14
_diffrn_reflns_number 6966
_diffrn_reflns_theta_full 26.99
_diffrn_reflns_theta_max 26.99
_diffrn_reflns_theta_min 1.99
_diffrn_standards_number 0
_exptl_absorpt_coefficient_mu 0.203
_exptl_absorpt_correction_type none
_exptl_crystal_colour colorless
_exptl_crystal_density_diffrn 1.304
_exptl_crystal_density_method 'not measured'
_exptl_crystal_description block
_exptl_crystal_F_000 332
_exptl_crystal_size_max 0.62
_exptl_crystal_size_mid 0.60
_exptl_crystal_size_min 0.54
_refine_diff_density_max 0.298
_refine_diff_density_min -0.373
_refine_ls_extinction_method none
_refine_ls_goodness_of_fit_ref 1.049
_refine_ls_hydrogen_treatment constr
_refine_ls_matrix_type full
_refine_ls_number_parameters 209
_refine_ls_number_reflns 3443
_refine_ls_number_restraints 0
_refine_ls_restrained_S_all 1.049
_refine_ls_R_factor_all 0.0538
_refine_ls_R_factor_gt 0.0463
_refine_ls_shift/su_max 0.000
_refine_ls_shift/su_mean 0.000
_refine_ls_structure_factor_coef Fsqd
_refine_ls_weighting_details 'calc w=1/[\s^2^(Fo^2^)+(0.0357P)^2^+0.4767P] where P=(Fo^2^+2Fc^2^)/3'
_refine_ls_weighting_scheme calc
_refine_ls_wR_factor_gt 0.1084
_refine_ls_wR_factor_ref 0.1128
_reflns_number_gt 2952
_reflns_number_total 3443
_reflns_threshold_expression I>2\s(I)
_cod_data_source_file sj2122.cif
_cod_data_source_block I
_cod_database_code 2211197
_cod_database_fobs_code 2211197

loop_
_symmetry_equiv_pos_as_xyz
'x, y, z'
'-x, -y, -z'

loop_
_atom_site_type_symbol
_atom_site_label
_atom_site_fract_x
_atom_site_fract_y
_atom_site_fract_z
_atom_site_U_iso_or_equiv
_atom_site_adp_type
_atom_site_calc_flag
_atom_site_refinement_flags
_atom_site_occupancy
S S 0.76159(6) 0.58822(5) 0.56992(5) 0.03169(14) Uani d . 1
O O 0.46634(16) 0.09758(15) 0.29129(12) 0.0301(3) Uani d . 1
C C1 0.8153(3) 0.3540(3) 0.0432(2) 0.0365(4) Uani d . 1
H H1 0.8624 0.3711 -0.0220 0.044 Uiso calc R 1
C C2 0.8211(3) 0.4948(3) 0.1487(2) 0.0367(4) Uani d . 1
H H2 0.8730 0.6064 0.1542 0.044 Uiso calc R 1
C C3 0.7503(2) 0.4701(2) 0.24532(19) 0.0320(4) Uani d . 1
H H3 0.7546 0.5652 0.3153 0.038 Uiso calc R 1
C C4 0.6721(2) 0.3029(2) 0.23873(18) 0.0270(4) Uani d . 1
C C5 0.6681(2) 0.1623(2) 0.13207(18) 0.0300(4) Uani d . 1
H H5 0.6169 0.0504 0.1261 0.036 Uiso calc R 1
C C6 0.7391(2) 0.1882(2) 0.03598(19) 0.0343(4) Uani d . 1
H H6 0.7358 0.0938 -0.0340 0.041 Uiso calc R 1
C C7 0.5931(2) 0.2691(2) 0.33731(18) 0.0273(4) Uani d . 1
C C8 0.6145(2) 0.3662(2) 0.46682(17) 0.0253(4) Uani d . 1
C C9 0.4949(2) 0.2500(2) 0.50716(17) 0.0248(4) Uani d . 1
C C10 0.4515(2) 0.2679(2) 0.62262(17) 0.0265(4) Uani d . 1
H H10 0.5081 0.3751 0.6981 0.032 Uiso calc R 1
C C11 0.3215(2) 0.1227(2) 0.62402(18) 0.0276(4) Uani d . 1
C C12 0.2384(2) -0.0400(2) 0.50777(19) 0.0310(4) Uani d . 1
H H12 0.1524 -0.1364 0.5093 0.037 Uiso calc R 1
C C13 0.2807(2) -0.0599(2) 0.39302(18) 0.0314(4) Uani d . 1
H H13 0.2261 -0.1671 0.3175 0.038 Uiso calc R 1
C C14 0.4086(2) 0.0874(2) 0.39533(17) 0.0281(4) Uani d . 1
C C15 0.2671(2) 0.1392(2) 0.74441(18) 0.0291(4) Uani d . 1
C C16 0.3819(3) 0.2457(2) 0.86862(19) 0.0349(4) Uani d . 1
H H16 0.4950 0.3054 0.8766 0.042 Uiso calc R 1
C C17 0.3283(3) 0.2630(3) 0.9802(2) 0.0433(5) Uani d . 1
H H17 0.4057 0.3341 1.0624 0.052 Uiso calc R 1
C C18 0.1601(3) 0.1747(3) 0.9696(2) 0.0455(6) Uani d . 1
H H18 0.1244 0.1871 1.0444 0.055 Uiso calc R 1
C C19 0.0455(3) 0.0682(3) 0.8473(2) 0.0424(5) Uani d . 1
H H19 -0.0675 0.0085 0.8399 0.051 Uiso calc R 1
C C20 0.0981(3) 0.0501(2) 0.7358(2) 0.0340(4) Uani d . 1
H H20 0.0199 -0.0223 0.6540 0.041 Uiso calc R 1
C C21 0.8985(3) 0.5597(3) 0.6668(3) 0.0622(8) Uani d . 1
H H21A 0.8370 0.4957 0.7100 0.093 Uiso calc R 1
H H21B 0.9868 0.6728 0.7311 0.093 Uiso calc R 1
H H21C 0.9451 0.4955 0.6112 0.093 Uiso calc R 1

loop_
_atom_site_aniso_label
_atom_site_aniso_U_11
_atom_site_aniso_U_22
_atom_site_aniso_U_33
_atom_site_aniso_U_12
_atom_site_aniso_U_13
_atom_site_aniso_U_23
S 0.0301(3) 0.0219(2) 0.0334(3) 0.00902(18) 0.00133(19) 0.00917(18)
O 0.0307(7) 0.0251(6) 0.0265(6) 0.0101(5) 0.0062(5) 0.0088(5)
C1 0.0346(10) 0.0434(11) 0.0343(10) 0.0167(9) 0.0127(9) 0.0225(9)
C2 0.0377(11) 0.0337(10) 0.0465(12) 0.0176(9) 0.0130(9) 0.0254(9)
C3 0.0359(10) 0.0300(9) 0.0362(10) 0.0204(8) 0.0099(8) 0.0158(8)
C4 0.0253(9) 0.0282(9) 0.0289(9) 0.0145(7) 0.0053(7) 0.0132(7)
C5 0.0285(9) 0.0251(8) 0.0307(9) 0.0102(7) 0.0046(7) 0.0114(7)
C6 0.0317(10) 0.0326(10) 0.0297(10) 0.0133(8) 0.0064(8) 0.0092(8)
C7 0.0244(9) 0.0235(8) 0.0324(9) 0.0118(7) 0.0037(7) 0.0120(7)
C8 0.0226(8) 0.0219(8) 0.0284(9) 0.0107(7) 0.0032(7) 0.0095(7)
C9 0.0220(8) 0.0221(8) 0.0281(9) 0.0117(7) 0.0025(7) 0.0093(7)
C10 0.0265(9) 0.0222(8) 0.0276(9) 0.0130(7) 0.0037(7) 0.0077(7)
C11 0.0292(9) 0.0285(9) 0.0299(9) 0.0179(7) 0.0076(7) 0.0137(7)
C12 0.0301(10) 0.0236(8) 0.0373(10) 0.0115(7) 0.0095(8) 0.0139(8)
C13 0.0319(10) 0.0225(8) 0.0307(9) 0.0103(7) 0.0047(8) 0.0078(7)
C14 0.0298(9) 0.0270(9) 0.0259(9) 0.0146(7) 0.0053(7) 0.0103(7)
C15 0.0379(10) 0.0252(8) 0.0332(9) 0.0196(8) 0.0137(8) 0.0165(7)
C16 0.0435(11) 0.0299(9) 0.0366(10) 0.0201(9) 0.0110(9) 0.0176(8)
C17 0.0687(16) 0.0341(10) 0.0327(10) 0.0283(10) 0.0124(10) 0.0174(9)
C18 0.0776(17) 0.0378(11) 0.0410(12) 0.0333(11) 0.0334(12) 0.0277(10)
C19 0.0524(13) 0.0344(10) 0.0530(13) 0.0228(10) 0.0289(11) 0.0274(10)
C20 0.0398(11) 0.0270(9) 0.0393(11) 0.0172(8) 0.0140(9) 0.0175(8)
C21 0.0464(14) 0.0404(12) 0.0686(17) 0.0159(11) -0.0230(13) 0.0089(11)

loop_
_atom_type_symbol
_atom_type_description
_atom_type_scat_dispersion_real
_atom_type_scat_dispersion_imag
_atom_type_scat_source
C C 0.0033 0.0016 'International Tables Vol C Tables 4.2.6.8 and 6.1.1.4'
H H 0.0000 0.0000 'International Tables Vol C Tables 4.2.6.8 and 6.1.1.4'
S S 0.1246 0.1234 'International Tables Vol C Tables 4.2.6.8 and 6.1.1.4'
O O 0.0106 0.0060 'International Tables Vol C Tables 4.2.6.8 and 6.1.1.4'

loop_
_geom_angle_atom_site_label_1
_geom_angle_atom_site_label_2
_geom_angle_atom_site_label_3
_geom_angle
_geom_angle_publ_flag
C8 S C21 99.39(9) yes
C14 O C7 106.60(10) yes
C6 C1 C2 119.6(2) ?
C6 C1 H1 120.2 ?
C2 C1 H1 120.2 ?
C3 C2 C1 120.5(2) ?
C3 C2 H2 119.7 ?
C1 C2 H2 119.7 ?
C2 C3 C4 120.5(2) ?
C2 C3 H3 119.8 ?
C4 C3 H3 119.8 ?
C3 C4 C5 118.4(2) ?
C3 C4 C7 122.7(2) ?
C5 C4 C7 119.0(2) ?
C6 C5 C4 120.8(2) ?
C6 C5 H5 119.6 ?
C4 C5 H5 119.6 ?
C5 C6 C1 120.3(2) ?
C5 C6 H6 119.9 ?
C1 C6 H6 119.9 ?
C8 C7 O 110.6(2) ?
C8 C7 C4 135.3(2) ?
O C7 C4 114.1(2) ?
C7 C8 C9 106.8(2) ?
C7 C8 S 127.90(10) ?
C9 C8 S 125.20(10) ?
C10 C9 C14 119.3(2) ?
C10 C9 C8 135.3(2) ?
C14 C9 C8 105.4(2) ?
C9 C10 C11 119.2(2) ?
C9 C10 H10 120.4 ?
C11 C10 H10 120.4 ?
C10 C11 C12 119.3(2) ?
C10 C11 C15 120.6(2) ?
C12 C11 C15 120.1(2) ?
C13 C12 C11 122.2(2) ?
C13 C12 H12 118.9 ?
C11 C12 H12 118.9 ?
C12 C13 C14 116.8(2) ?
C12 C13 H13 121.6 ?
C14 C13 H13 121.6 ?
O C14 C13 126.2(2) ?
O C14 C9 110.6(2) ?
C13 C14 C9 123.3(2) ?
C16 C15 C20 118.3(2) ?
C16 C15 C11 121.3(2) ?
C20 C15 C11 120.4(2) ?
C17 C16 C15 120.5(2) ?
C17 C16 H16 119.7 ?
C15 C16 H16 119.7 ?
C18 C17 C16 120.3(2) ?
C18 C17 H17 119.9 ?
C16 C17 H17 119.9 ?
C19 C18 C17 119.7(2) ?
C19 C18 H18 120.1 ?
C17 C18 H18 120.1 ?
C18 C19 C20 120.3(2) ?
C18 C19 H19 119.9 ?
C20 C19 H19 119.9 ?
C19 C20 C15 120.9(2) ?
C19 C20 H20 119.5 ?
C15 C20 H20 119.5 ?
S C21 H21A 109.5 ?
S C21 H21B 109.5 ?
H21A C21 H21B 109.5 ?
S C21 H21C 109.5 ?
H21A C21 H21C 109.5 ?
H21B C21 H21C 109.5 ?

loop_
_geom_bond_atom_site_label_1
_geom_bond_atom_site_label_2
_geom_bond_distance
_geom_bond_publ_flag
S C8 1.760(2) yes
S C21 1.793(2) yes
O C14 1.370(2) yes
O C7 1.387(2) yes
C1 C6 1.385(3) ?
C1 C2 1.391(3) ?
C1 H1 0.9300 ?
C2 C3 1.379(3) ?
C2 H2 0.9300 ?
C3 C4 1.400(2) ?
C3 H3 0.9300 ?
C4 C5 1.403(3) ?
C4 C7 1.461(3) ?
C5 C6 1.379(3) ?
C5 H5 0.9300 ?
C6 H6 0.9300 ?
C7 C8 1.364(3) ?
C8 C9 1.446(2) ?
C9 C10 1.388(3) ?
C9 C14 1.396(2) ?
C10 C11 1.398(2) ?
C10 H10 0.9300 ?
C11 C12 1.420(2) ?
C11 C15 1.486(3) ?
C12 C13 1.374(3) ?
C12 H12 0.9300 ?
C13 C14 1.383(3) ?
C13 H13 0.9300 ?
C15 C16 1.398(3) ?
C15 C20 1.398(3) ?
C16 C17 1.389(3) ?
C16 H16 0.9300 ?
C17 C18 1.385(3) ?
C17 H17 0.9300 ?
C18 C19 1.382(3) ?
C18 H18 0.9300 ?
C19 C20 1.382(3) ?
C19 H19 0.9300 ?
C20 H20 0.9300 ?
C21 H21A 0.9600 ?
C21 H21B 0.9600 ?
C21 H21C 0.9600 ?

loop_
_geom_torsion_atom_site_label_1
_geom_torsion_atom_site_label_2
_geom_torsion_atom_site_label_3
_geom_torsion_atom_site_label_4
_geom_torsion
C6 C1 C2 C3 -0.5(3)
C1 C2 C3 C4 0.2(3)
C2 C3 C4 C5 0.1(3)
C2 C3 C4 C7 -179.1(2)
C3 C4 C5 C6 -0.1(3)
C7 C4 C5 C6 179.1(2)
C4 C5 C6 C1 -0.2(3)
C2 C1 C6 C5 0.6(3)
C14 O C7 C8 -0.6(2)
C14 O C7 C4 178.80(10)
C3 C4 C7 C8 -26.9(3)
C5 C4 C7 C8 153.9(2)
C3 C4 C7 O 153.9(2)
C5 C4 C7 O -25.3(2)
O C7 C8 C9 0.38(19)
C4 C7 C8 C9 -178.9(2)
O C7 C8 S 178.60(10)
C4 C7 C8 S -0.7(3)
C21 S C8 C7 -107.4(2)
C21 S C8 C9 70.5(2)
C7 C8 C9 C10 -178.4(2)
S C8 C9 C10 3.3(3)
S C8 C9 C14 -178.30(10)
C14 C9 C10 C11 -0.3(2)
C8 C9 C10 C11 177.9(2)
C9 C10 C11 C12 0.7(2)
C9 C10 C11 C15 -177.4(2)
C10 C11 C12 C13 -0.3(3)
C15 C11 C12 C13 177.8(2)
C11 C12 C13 C14 -0.4(3)
C7 O C14 C13 179.4(2)
C7 O C14 C9 0.60(19)
C12 C13 C14 O -177.8(2)
C12 C13 C14 C9 0.8(3)
C10 C9 C14 O 178.40(10)
C10 C9 C14 C13 -0.5(3)
C8 C9 C14 C13 -179.2(2)
C10 C11 C15 C16 -37.1(2)
C12 C11 C15 C16 144.8(2)
C10 C11 C15 C20 141.7(2)
C12 C11 C15 C20 -36.4(2)
C20 C15 C16 C17 -0.5(3)
C11 C15 C16 C17 178.4(2)
C15 C16 C17 C18 0.0(3)
C16 C17 C18 C19 0.4(3)
C17 C18 C19 C20 -0.3(3)
C18 C19 C20 C15 -0.3(3)
C16 C15 C20 C19 0.6(3)
C11 C15 C20 C19 -178.2(2)

loop_
_cod_related_entry_id
_cod_related_entry_database
_cod_related_entry_code
1 ChemSpider 21126090
